data_2241517
loop_
_publ_author_name
'Benhsina, Elhassan'
'Assani, Abderrazzak'
'Saadi, Mohamed'
'El Ammari, Lahcen'

_publ_section_title
;
 Crystal structure of
 (Na~0.70~)(Na~0.70~,Mn~0.30~)(Fe^3+^,Fe^2+^)~2~Fe^2+^(VO~4~)~3~, a
 sodium-, iron- and manganese-based vanadate with the alluaudite-type
 structure
;
_journal_coeditor_code WM5259
_journal_issue 2
_journal_name_full 'Acta Crystallographica Section E'
_journal_page_first 220
_journal_page_last 222
_journal_paper_doi 10.1107/S2056989016000931
_journal_volume 72
_journal_year 2016
_chemical_formula_iupac 'Na1.40 Mn0.30 Fe3 (V O4)3'
_chemical_formula_structural 'Na1.40 Mn0.30 Fe3 (V O4)3'
_chemical_formula_sum 'Fe3 Mn0.3 Na1.4 O12 V3'
_chemical_formula_weight 561.04
_chemical_name_systematic
;
Sodium (sodium,manganese) triiron(II,III) tris[vanadate(V)]
;
_space_group_crystal_system monoclinic
_space_group_IT_number 15
_space_group_name_Hall '-C 2yc'
_space_group_name_H-M_alt 'C 1 2/c 1'
_symmetry_space_group_name_Hall '-C 2yc'
_symmetry_space_group_name_H-M 'C 1 2/c 1'
_audit_creation_method SHELXL-2014/7
_cell_angle_alpha 90
_cell_angle_beta 111.6780(10)
_cell_angle_gamma 90
_cell_formula_units_Z 4
_cell_length_a 11.9512(5)
_cell_length_b 12.9022(5)
_cell_length_c 6.7756(3)
_cell_measurement_reflns_used 1768
_cell_measurement_temperature 296(2)
_cell_measurement_theta_max 32.572
_cell_measurement_theta_min 2.420
_cell_volume 970.88(7)
_computing_cell_refinement
;
SAINT (Bruker, 2009)
;
_computing_data_collection
;
APEX2 (Bruker, 2009)
;
_computing_data_reduction
;
SAINT (Bruker, 2009)
;
_computing_molecular_graphics
;
ORTEP-3 for Windows (Farrugia, 2012) and DIAMOND (Brandenburg,
2006)
;
_computing_publication_material
;
publCIF (Westrip, 2010)
;
_computing_structure_refinement
;
SHELXL2014 (Sheldrick, 2015<i>b</i>)
;
_computing_structure_solution
;
SHELXT (Sheldrick, 2015<i>a</i>)
;
_diffrn_ambient_temperature 296(2)
_diffrn_measured_fraction_theta_full 0.997
_diffrn_measured_fraction_theta_max 0.998
_diffrn_measurement_device_type 'Bruker X8 APEX'
_diffrn_measurement_method '\f and \w scans'
_diffrn_radiation_monochromator graphite
_diffrn_radiation_source 'fine-focus sealed tube'
_diffrn_radiation_type MoK\a
_diffrn_radiation_wavelength 0.71073
_diffrn_reflns_av_R_equivalents 0.0303
_diffrn_reflns_limit_h_max 18
_diffrn_reflns_limit_h_min -18
_diffrn_reflns_limit_k_max 19
_diffrn_reflns_limit_k_min -19
_diffrn_reflns_limit_l_max 10
_diffrn_reflns_limit_l_min -7
_diffrn_reflns_number 17759
_diffrn_reflns_theta_full 25.242
_diffrn_reflns_theta_max 32.572
_diffrn_reflns_theta_min 2.420
_exptl_absorpt_coefficient_mu 7.634
_exptl_absorpt_correction_T_max 0.7470
_exptl_absorpt_correction_T_min 0.5445
_exptl_absorpt_correction_type multi-scan
_exptl_absorpt_process_details
;
(<i>SADABS</i>; Bruker, 2009)
;
_exptl_crystal_colour black
_exptl_crystal_density_diffrn 3.838
_exptl_crystal_description block
_exptl_crystal_F_000 1064
_exptl_crystal_size_max 0.30
_exptl_crystal_size_mid 0.26
_exptl_crystal_size_min 0.18
_refine_diff_density_max 0.737
_refine_diff_density_min -0.987
_refine_ls_extinction_method none
_refine_ls_goodness_of_fit_ref 1.122
_refine_ls_hydrogen_treatment undef
_refine_ls_matrix_type full
_refine_ls_number_parameters 100
_refine_ls_number_reflns 1768
_refine_ls_number_restraints 0
_refine_ls_restrained_S_all 1.122
_refine_ls_R_factor_all 0.0245
_refine_ls_R_factor_gt 0.0202
_refine_ls_shift/su_max 0.001
_refine_ls_shift/su_mean 0.000
_refine_ls_structure_factor_coef Fsqd
_refine_ls_weighting_details 'w=1/[\s^2^(Fo^2^)+(0.0252P)^2^+2.9028P] where P=(Fo^2^+2Fc^2^)/3'
_refine_ls_weighting_scheme calc
_refine_ls_wR_factor_gt 0.0540
_refine_ls_wR_factor_ref 0.0559
_reflns_number_gt 1595
_reflns_number_total 1768
_reflns_threshold_expression 'I > 2\s(I)'
_cod_data_source_file wm5259sup1.cif
_cod_data_source_block I
_cod_original_formula_sum 'Fe3 Mn0.30 Na1.40 O12 V3'
_cod_database_code 2241517
_shelx_space_group_comment
;
The symmetry employed for this shelxl refinement is uniquely defined
by the following loop, which should always be used as a source of
symmetry information in preference to the above space-group names.
They are only intended as comments.
;

loop_
_space_group_symop_operation_xyz
'x, y, z'
'-x, y, -z+1/2'
'x+1/2, y+1/2, z'
'-x+1/2, y+1/2, -z+1/2'
'-x, -y, -z'
'x, -y, z-1/2'
'-x+1/2, -y+1/2, -z'
'x+1/2, -y+1/2, z-1/2'

loop_
_atom_site_type_symbol
_atom_site_label
_atom_site_fract_x
_atom_site_fract_y
_atom_site_fract_z
_atom_site_U_iso_or_equiv
_atom_site_adp_type
_atom_site_calc_flag
_atom_site_occupancy
Fe Fe1 0.28812(3) 0.65986(2) 0.87842(4) 0.00988(7) Uani d 1
Fe Fe2 0.0000 0.73519(3) 0.2500 0.01105(9) Uani d 1
V V1 0.26720(3) 0.61038(2) 0.37946(5) 0.00884(7) Uani d 1
V V2 0.0000 0.71081(4) 0.7500 0.01126(10) Uani d 1
Mn Mn1 0.0000 0.5000 0.5000 0.0136(8) Uani d 0.3
Na Na1 0.0000 0.5000 0.5000 0.0420(18) Uani d 0.7
Na Na2 0.5000 0.4890(3) 0.7500 0.0432(7) Uani d 0.7
O O1 0.12025(14) 0.59837(11) 0.3264(3) 0.0151(3) Uani d 1
O O2 0.28070(14) 0.68158(12) 0.1709(2) 0.0160(3) Uani d 1
O O3 0.33564(14) 0.67141(12) 0.6228(2) 0.0148(3) Uani d 1
O O4 0.11010(16) 0.62915(12) 0.7570(3) 0.0194(3) Uani d 1
O O5 0.03980(14) 0.78286(12) 0.9783(2) 0.0138(3) Uani d 1
O O6 0.33208(16) 0.49277(13) 0.3977(3) 0.0189(3) Uani d 1

loop_
_atom_site_aniso_label
_atom_site_aniso_U_11
_atom_site_aniso_U_22
_atom_site_aniso_U_33
_atom_site_aniso_U_12
_atom_site_aniso_U_13
_atom_site_aniso_U_23
Fe1 0.01049(13) 0.01185(12) 0.00849(13) -0.00026(9) 0.00491(10) -0.00052(9)
Fe2 0.00964(17) 0.01269(17) 0.01294(19) 0.000 0.00665(14) 0.000
V1 0.00876(14) 0.01060(14) 0.00697(15) -0.00061(10) 0.00267(11) -0.00072(10)
V2 0.0160(2) 0.00896(18) 0.0073(2) 0.000 0.00244(16) 0.000
Mn1 0.0196(17) 0.0093(18) 0.0073(18) -0.0076(13) -0.0005(14) 0.0011(13)
Na1 0.059(4) 0.027(4) 0.033(4) -0.001(3) 0.009(3) -0.001(3)
Na2 0.0216(12) 0.0687(19) 0.0345(14) 0.000 0.0047(10) 0.000
O1 0.0108(6) 0.0137(6) 0.0201(8) -0.0008(5) 0.0049(6) -0.0013(5)
O2 0.0160(7) 0.0203(7) 0.0119(7) -0.0020(5) 0.0053(6) -0.0005(5)
O3 0.0176(7) 0.0142(6) 0.0117(7) -0.0049(5) 0.0043(5) -0.0007(5)
O4 0.0234(8) 0.0136(6) 0.0163(7) 0.0027(6) 0.0015(6) -0.0045(5)
O5 0.0116(6) 0.0177(6) 0.0124(7) 0.0003(5) 0.0048(5) 0.0003(5)
O6 0.0173(7) 0.0200(7) 0.0191(8) 0.0024(6) 0.0063(6) -0.0056(6)

loop_
_atom_type_symbol
_atom_type_description
_atom_type_scat_dispersion_real
_atom_type_scat_dispersion_imag
_atom_type_scat_source
O O 0.0106 0.0060 'International Tables Vol C Tables 4.2.6.8 and 6.1.1.4'
Na Na 0.0362 0.0249 'International Tables Vol C Tables 4.2.6.8 and 6.1.1.4'
V V 0.3005 0.5294 'International Tables Vol C Tables 4.2.6.8 and 6.1.1.4'
Mn Mn 0.3368 0.7283 'International Tables Vol C Tables 4.2.6.8 and 6.1.1.4'
Fe Fe 0.3463 0.8444 'International Tables Vol C Tables 4.2.6.8 and 6.1.1.4'

loop_
_geom_angle_atom_site_label_1
_geom_angle_atom_site_label_2
_geom_angle_atom_site_label_3
_geom_angle_site_symmetry_1
_geom_angle_site_symmetry_3
_geom_angle
O4 Fe1 O3 . . 104.67(7)
O4 Fe1 O6 . 6_566 92.56(7)
O3 Fe1 O6 . 6_566 88.77(7)
O4 Fe1 O2 . 1_556 90.31(7)
O3 Fe1 O2 . 1_556 162.33(6)
O6 Fe1 O2 6_566 1_556 100.04(7)
O4 Fe1 O5 . 7_567 169.09(6)
O3 Fe1 O5 . 7_567 80.18(6)
O6 Fe1 O5 6_566 7_567 97.36(7)
O2 Fe1 O5 1_556 7_567 83.50(6)
O4 Fe1 O2 . 7_566 80.83(6)
O3 Fe1 O2 . 7_566 90.51(6)
O6 Fe1 O2 6_566 7_566 172.94(7)
O2 Fe1 O2 1_556 7_566 82.57(6)
O5 Fe1 O2 7_567 7_566 89.43(6)
O5 Fe2 O5 2_556 1_554 146.82(8)
O5 Fe2 O3 2_556 7_566 87.45(6)
O5 Fe2 O3 1_554 7_566 74.36(6)
O5 Fe2 O3 2_556 8_465 74.36(6)
O5 Fe2 O3 1_554 8_465 87.45(6)
O3 Fe2 O3 7_566 8_465 113.28(8)
O5 Fe2 O1 2_556 2 95.65(6)
O5 Fe2 O1 1_554 2 110.91(6)
O3 Fe2 O1 7_566 2 160.16(6)
O3 Fe2 O1 8_465 2 86.35(6)
O5 Fe2 O1 2_556 . 110.91(6)
O5 Fe2 O1 1_554 . 95.65(6)
O3 Fe2 O1 7_566 . 86.35(6)
O3 Fe2 O1 8_465 . 160.16(6)
O1 Fe2 O1 2 . 74.22(8)
O1 V1 O6 . . 110.59(8)
O1 V1 O3 . . 109.68(8)
O6 V1 O3 . . 107.22(8)
O1 V1 O2 . . 106.29(8)
O6 V1 O2 . . 110.84(8)
O3 V1 O2 . . 112.27(7)
O4 V2 O4 . 2_556 101.92(12)
O4 V2 O5 . . 111.28(8)
O4 V2 O5 2_556 . 108.67(8)
O4 V2 O5 . 2_556 108.67(8)
O4 V2 O5 2_556 2_556 111.28(8)
O5 V2 O5 . 2_556 114.33(10)
O4 Mn1 O4 5_566 . 180.0
O4 Mn1 O1 5_566 6_566 105.66(5)
O4 Mn1 O1 . 6_566 74.34(5)
O4 Mn1 O1 5_566 2 74.34(5)
O4 Mn1 O1 . 2 105.66(5)
O1 Mn1 O1 6_566 2 180.0
O4 Mn1 O1 5_566 . 105.33(6)
O4 Mn1 O1 . . 74.67(6)
O1 Mn1 O1 6_566 . 115.50(6)
O1 Mn1 O1 2 . 64.50(6)
O4 Mn1 O1 5_566 5_566 74.67(6)
O4 Mn1 O1 . 5_566 105.33(6)
O1 Mn1 O1 6_566 5_566 64.50(6)
O1 Mn1 O1 2 5_566 115.50(6)
O1 Mn1 O1 . 5_566 180.00(6)
O4 Na1 O4 5_566 . 180.0
O4 Na1 O1 5_566 6_566 105.66(5)
O4 Na1 O1 . 6_566 74.34(5)
O4 Na1 O1 5_566 2 74.34(5)
O4 Na1 O1 . 2 105.66(5)
O1 Na1 O1 6_566 2 180.0
O4 Na1 O1 5_566 . 105.33(6)
O4 Na1 O1 . . 74.67(6)
O1 Na1 O1 6_566 . 115.50(6)
O1 Na1 O1 2 . 64.50(6)
O4 Na1 O1 5_566 5_566 74.67(6)
O4 Na1 O1 . 5_566 105.33(6)
O1 Na1 O1 6_566 5_566 64.50(6)
O1 Na1 O1 2 5_566 115.50(6)
O1 Na1 O1 . 5_566 180.00(6)
O4 Na1 O4 5_566 6_565 56.55(7)
O4 Na1 O4 . 6_565 123.45(7)
O1 Na1 O4 6_566 6_565 88.74(5)
O1 Na1 O4 2 6_565 91.26(5)
O1 Na1 O4 . 6_565 64.95(5)
O1 Na1 O4 5_566 6_565 115.05(5)
O4 Na1 O4 5_566 2_556 123.45(7)
O4 Na1 O4 . 2_556 56.55(7)
O1 Na1 O4 6_566 2_556 91.26(5)
O1 Na1 O4 2 2_556 88.74(5)
O1 Na1 O4 . 2_556 115.05(5)
O1 Na1 O4 5_566 2_556 64.95(5)
O4 Na1 O4 6_565 2_556 180.0
O6 Na2 O6 2_656 . 177.75(17)
O6 Na2 O6 2_656 5_666 84.40(5)
O6 Na2 O6 . 5_666 95.40(5)
O6 Na2 O6 2_656 6_566 95.40(5)
O6 Na2 O6 . 6_566 84.40(5)
O6 Na2 O6 5_666 6_566 169.46(16)
O6 Na2 O3 2_656 2_656 59.69(6)
O6 Na2 O3 . 2_656 118.28(11)
O6 Na2 O3 5_666 2_656 60.86(6)
O6 Na2 O3 6_566 2_656 109.99(10)
O6 Na2 O3 2_656 . 118.28(11)
O6 Na2 O3 . . 59.69(6)
O6 Na2 O3 5_666 . 109.99(10)
O6 Na2 O3 6_566 . 60.86(6)
O3 Na2 O3 2_656 . 75.74(10)

loop_
_geom_bond_atom_site_label_1
_geom_bond_atom_site_label_2
_geom_bond_site_symmetry_2
_geom_bond_distance
Fe1 O4 . 2.0167(18)
Fe1 O3 . 2.0180(16)
Fe1 O6 6_566 2.0299(17)
Fe1 O2 1_556 2.0358(16)
Fe1 O5 7_567 2.0599(16)
Fe1 O2 7_566 2.1841(16)
Fe2 O5 2_556 2.1540(15)
Fe2 O5 1_554 2.1540(15)
Fe2 O3 7_566 2.1915(15)
Fe2 O3 8_465 2.1915(15)
Fe2 O1 2 2.2136(15)
Fe2 O1 . 2.2136(15)
V1 O1 . 1.6647(15)
V1 O6 . 1.6878(16)
V1 O3 . 1.7351(16)
V1 O2 . 1.7420(16)
V2 O4 . 1.6726(17)
V2 O4 2_556 1.6726(17)
V2 O5 . 1.7147(15)
V2 O5 2_556 1.7147(15)
Mn1 O4 5_566 2.4181(16)
Mn1 O4 . 2.4181(16)
Mn1 O1 6_566 2.4941(16)
Mn1 O1 2 2.4941(16)
Mn1 O1 . 2.5115(15)
Mn1 O1 5_566 2.5115(15)
Na1 O4 5_566 2.4181(16)
Na1 O4 . 2.4181(16)
Na1 O1 6_566 2.4941(16)
Na1 O1 2 2.4941(16)
Na1 O1 . 2.5115(15)
Na1 O1 5_566 2.5115(15)
Na1 O4 6_565 2.9698(18)
Na1 O4 2_556 2.9698(18)
Na2 O6 2_656 2.4879(18)
Na2 O6 . 2.4879(18)
Na2 O6 5_666 2.5627(18)
Na2 O6 6_566 2.5627(18)
Na2 O3 2_656 2.982(3)
Na2 O3 . 2.982(3)

_cod_database_fobs_code 2241517
